data_1535305
loop_
_publ_author_name
'Hinz, D.J.'
'Dedecke, T.'
'Meyer, G.'
'Urland, W.'

_publ_section_title
;
 Natrium-octachlorotrititanat(II), Na2 Ti3 Cl8: Von isolierten (Ti2)+
 -Ionen zu (Ti3)6+ -Clustern ?
;
_journal_name_full 'Angewandte Chemie (Edition international)'
_journal_page_first 71
_journal_page_last 73
_journal_volume 34
_journal_year 1995
_chemical_formula_sum 'Cl8 Na2 Ti3'
_chemical_name_systematic 'Na2 (Ti3 Cl8)'
_space_group_IT_number 160
_symmetry_space_group_name_Hall 'R 3 -2"'
_symmetry_space_group_name_H-M 'R 3 m :H'
_cell_angle_alpha 90
_cell_angle_beta 90
_cell_angle_gamma 120
_cell_formula_units_Z 3
_cell_length_a 6.991
_cell_length_b 6.991
_cell_length_c 20.311
_cell_volume 859.687
_citation_journal_id_ASTM ACIEAY
_cod_data_source_file Hinz_ACIEAY_1995_1686.cif
_cod_data_source_block Cl8Na2Ti3
_cod_original_cell_volume 859.6874
_cod_database_code 1535305

loop_
_symmetry_equiv_pos_as_xyz
x,y,z
-y,x-y,z
-x+y,-x,z
-y,-x,z
x,x-y,z
-x+y,y,z
x+2/3,y+1/3,z+1/3
-y+2/3,x-y+1/3,z+1/3
-x+y+2/3,-x+1/3,z+1/3
-y+2/3,-x+1/3,z+1/3
x+2/3,x-y+1/3,z+1/3
-x+y+2/3,y+1/3,z+1/3
x+1/3,y+2/3,z+2/3
-y+1/3,x-y+2/3,z+2/3
-x+y+1/3,-x+2/3,z+2/3
-y+1/3,-x+2/3,z+2/3
x+1/3,x-y+2/3,z+2/3
-x+y+1/3,y+2/3,z+2/3

loop_
_atom_site_label
_atom_site_type_symbol
_atom_site_fract_x
_atom_site_fract_y
_atom_site_fract_z
_atom_site_occupancy
_atom_site_U_iso_or_equiv
Cl1 Cl-1 0 0 0.4185 1 0.0
Cl2 Cl-1 0.1682 0.8318 0.9241 1 0.0
Na1 Na+1 0 0 0.1581 1 0.0
Na2 Na+1 -0.3333 -0.6667 0.1634 1 0.0
Cl3 Cl-1 0.6667 0.3333 -0.0635 1 0.0
Cl4 Cl-1 -0.1684 -0.3368 0.0691 1 0.0
Ti1 Ti+2 0.4762 -0.0476 0 1 0.0
